data_7154702
loop_
_publ_author_name
'Boufroura, H.'
'Souibgui, A.'
'Gaucher, A.'
'Marrot, J.'
'Pieters, G.'
'Aloui, F.'
'Ben Hassine, B.'
'Clavier, G.'
'Prim, D.'

_publ_section_title
;
 3D shapes of aryl(dihydro)naphthothiophenes: a comprehensive and
 structural study.
;
_journal_issue 44
_journal_name_full 'Organic &amp; biomolecular chemistry'
_journal_page_first 10844
_journal_page_last 10851
_journal_paper_doi 10.1039/c5ob01583a
_journal_volume 13
_journal_year 2015
_chemical_formula_sum 'C20 H16 O3 S'
_chemical_formula_weight 336.39
_space_group_crystal_system monoclinic
_space_group_IT_number 14
_space_group_name_Hall '-P 2ybc'
_space_group_name_H-M_alt 'P 1 21/c 1'
_symmetry_space_group_name_Hall '-P 2ybc'
_symmetry_space_group_name_H-M 'P 1 21/c 1'
_atom_sites_solution_hydrogens geom
_audit_creation_method SHELXL-2014/7
_audit_update_record
;
2015-07-23 deposited with the CCDC.
2015-09-07 downloaded from the CCDC.
;
_cell_angle_alpha 90
_cell_angle_beta 98.879(2)
_cell_angle_gamma 90
_cell_formula_units_Z 4
_cell_length_a 15.1983(6)
_cell_length_b 7.2853(3)
_cell_length_c 14.9398(5)
_cell_measurement_reflns_used 9911
_cell_measurement_temperature 298(2)
_cell_measurement_theta_max 29.82
_cell_measurement_theta_min 2.71
_cell_volume 1634.37(11)
_computing_cell_refinement 'Bruker SAINT'
_computing_data_collection 'Bruker APEX2'
_computing_data_reduction 'Bruker SAINT'
_computing_molecular_graphics 'Bruker SHELXTL'
_computing_publication_material 'Bruker SHELXTL'
_computing_structure_refinement 'SHELXL-2014/7 (Sheldrick, 2014)'
_computing_structure_solution 'SHELXS-97 (Sheldrick 2008)'
_diffrn_ambient_temperature 298(2)
_diffrn_measured_fraction_theta_full 0.999
_diffrn_measured_fraction_theta_max 0.993
_diffrn_measurement_device_type 'Bruker APEX-II CCD'
_diffrn_measurement_method '\f and \w scans'
_diffrn_radiation_type MoK\a
_diffrn_radiation_wavelength 0.71073
_diffrn_reflns_av_R_equivalents 0.0308
_diffrn_reflns_av_unetI/netI 0.0138
_diffrn_reflns_laue_measured_fraction_full 0.999
_diffrn_reflns_laue_measured_fraction_max 0.993
_diffrn_reflns_limit_h_max 21
_diffrn_reflns_limit_h_min -21
_diffrn_reflns_limit_k_max 10
_diffrn_reflns_limit_k_min -10
_diffrn_reflns_limit_l_max 19
_diffrn_reflns_limit_l_min -21
_diffrn_reflns_number 68540
_diffrn_reflns_point_group_measured_fraction_full 0.999
_diffrn_reflns_point_group_measured_fraction_max 0.993
_diffrn_reflns_theta_full 25.242
_diffrn_reflns_theta_max 30.080
_diffrn_reflns_theta_min 2.713
_diffrn_source 'fine-focus sealed tube'
_exptl_absorpt_coefficient_mu 0.213
_exptl_absorpt_correction_T_max 0.7460
_exptl_absorpt_correction_T_min 0.7263
_exptl_absorpt_correction_type multi-scan
_exptl_absorpt_process_details 'SADABS (Sheldrick, V2014/2)'
_exptl_crystal_colour brown
_exptl_crystal_density_diffrn 1.367
_exptl_crystal_description parallelepiped
_exptl_crystal_F_000 704
_exptl_crystal_size_max 0.300
_exptl_crystal_size_mid 0.200
_exptl_crystal_size_min 0.080
_refine_diff_density_max 0.307
_refine_diff_density_min -0.203
_refine_diff_density_rms 0.039
_refine_ls_extinction_method none
_refine_ls_goodness_of_fit_ref 1.040
_refine_ls_hydrogen_treatment constr
_refine_ls_matrix_type full
_refine_ls_number_parameters 219
_refine_ls_number_reflns 4790
_refine_ls_number_restraints 0
_refine_ls_restrained_S_all 1.040
_refine_ls_R_factor_all 0.0450
_refine_ls_R_factor_gt 0.0351
_refine_ls_shift/su_max 0.000
_refine_ls_shift/su_mean 0.000
_refine_ls_structure_factor_coef Fsqd
_refine_ls_weighting_details 'w=1/[\s^2^(Fo^2^)+(0.0548P)^2^+0.3429P] where P=(Fo^2^+2Fc^2^)/3'
_refine_ls_weighting_scheme calc
_refine_ls_wR_factor_gt 0.0960
_refine_ls_wR_factor_ref 0.1041
_reflns_Friedel_coverage 0.000
_reflns_number_gt 3977
_reflns_number_total 4790
_reflns_threshold_expression 'I > 2\s(I)'
_cod_data_source_file c5ob01583a2.cif
_cod_data_source_block hb83_a
_cod_depositor_comments 'Adding full bibliography for 7154700--7154704.cif.'
_cod_database_code 7154702
_shelx_shelxl_version_number 2014/7
_shelx_space_group_comment
; 
The symmetry employed for this shelxl refinement is uniquely defined 
by the following loop, which should always be used as a source of 
symmetry information in preference to the above space-group names. 
They are only intended as comments. 
;
_shelx_estimated_absorpt_t_min 0.939
_shelx_estimated_absorpt_t_max 0.983
_exptl_absorpt_special_details 'Blessing, Acta Cryst. (1995) A51, 33-38'

loop_
_space_group_symop_operation_xyz
'x, y, z'
'-x, y+1/2, -z+1/2'
'-x, -y, -z'
'x, -y-1/2, z-1/2'

loop_
_atom_site_label
_atom_site_type_symbol
_atom_site_fract_x
_atom_site_fract_y
_atom_site_fract_z
_atom_site_U_iso_or_equiv
_atom_site_adp_type
_atom_site_occupancy
_atom_site_site_symmetry_order
_atom_site_calc_flag
_atom_site_refinement_flags_posn
_atom_site_refinement_flags_adp
S1 S 0.68093(2) 0.37090(4) 0.49037(2) 0.03451(9) Uani 1 1 d . .
C2 C 0.59490(7) 0.47190(17) 0.41867(7) 0.0374(2) Uani 1 1 d . .
C3 C 0.61394(8) 0.64994(18) 0.39931(8) 0.0413(3) Uani 1 1 d . .
H3 H 0.5749 0.7261 0.3623 0.050 Uiso 1 1 calc R U
C4 C 0.69893(8) 0.70508(16) 0.44142(7) 0.0377(2) Uani 1 1 d . .
C5 C 0.74385(7) 0.56780(15) 0.49384(7) 0.0317(2) Uani 1 1 d . .
C6 C 0.83594(7) 0.59085(15) 0.53945(7) 0.0321(2) Uani 1 1 d . .
C7 C 0.87678(7) 0.48551(15) 0.61340(7) 0.0334(2) Uani 1 1 d . .
C8 C 0.96601(8) 0.51656(19) 0.64845(9) 0.0444(3) Uani 1 1 d . .
H8 H 0.9930 0.4473 0.6974 0.053 Uiso 1 1 calc R U
C9 C 1.01499(9) 0.6488(2) 0.61149(11) 0.0520(3) Uani 1 1 d . .
H9 H 1.0746 0.6674 0.6350 0.062 Uiso 1 1 calc R U
C10 C 0.97472(9) 0.75274(19) 0.53955(10) 0.0491(3) Uani 1 1 d . .
H10 H 1.0079 0.8411 0.5147 0.059 Uiso 1 1 calc R U
C11 C 0.88565(9) 0.72850(16) 0.50337(8) 0.0402(3) Uani 1 1 d . .
C12 C 0.84169(11) 0.8438(2) 0.42468(9) 0.0543(4) Uani 1 1 d . .
H12A H 0.8738 0.9585 0.4233 0.065 Uiso 1 1 calc R U
H12B H 0.8445 0.7793 0.3684 0.065 Uiso 1 1 calc R U
C13 C 0.74541(11) 0.88389(18) 0.43227(10) 0.0526(4) Uani 1 1 d . .
H13A H 0.7421 0.9605 0.4848 0.063 Uiso 1 1 calc R U
H13B H 0.7171 0.9486 0.3787 0.063 Uiso 1 1 calc R U
C14 C 0.82932(7) 0.33803(15) 0.65565(7) 0.0326(2) Uani 1 1 d . .
C15 C 0.75641(7) 0.37702(16) 0.69915(7) 0.0349(2) Uani 1 1 d . .
C16 C 0.71563(8) 0.2371(2) 0.74102(8) 0.0443(3) Uani 1 1 d . .
H16 H 0.6674 0.2635 0.7703 0.053 Uiso 1 1 calc R U
C17 C 0.74673(9) 0.0587(2) 0.73929(9) 0.0490(3) Uani 1 1 d . .
H17 H 0.7194 -0.0339 0.7678 0.059 Uiso 1 1 calc R U
C18 C 0.81800(9) 0.01692(18) 0.69561(9) 0.0478(3) Uani 1 1 d . .
H18 H 0.8380 -0.1034 0.6935 0.057 Uiso 1 1 calc R U
C19 C 0.85919(8) 0.15710(17) 0.65500(8) 0.0406(3) Uani 1 1 d . .
H19 H 0.9079 0.1299 0.6266 0.049 Uiso 1 1 calc R U
O20 O 0.72849(6) 0.55531(13) 0.69995(6) 0.0448(2) Uani 1 1 d . .
H20 H 0.6746 0.5579 0.7002 0.067 Uiso 1 1 calc R U
C21 C 0.51466(8) 0.37061(19) 0.38170(8) 0.0424(3) Uani 1 1 d . .
O22 O 0.45735(6) 0.42924(18) 0.32309(7) 0.0606(3) Uani 1 1 d . .
O23 O 0.51287(7) 0.20389(16) 0.41798(7) 0.0565(3) Uani 1 1 d . .
C24 C 0.43752(11) 0.0891(3) 0.38350(13) 0.0677(5) Uani 1 1 d . .
H24A H 0.3835 0.1490 0.3930 0.102 Uiso 1 1 calc R U
H24B H 0.4426 -0.0264 0.4148 0.102 Uiso 1 1 calc R U
H24C H 0.4365 0.0687 0.3199 0.102 Uiso 1 1 calc R U

loop_
_atom_site_aniso_label
_atom_site_aniso_U_11
_atom_site_aniso_U_22
_atom_site_aniso_U_33
_atom_site_aniso_U_23
_atom_site_aniso_U_13
_atom_site_aniso_U_12
S1 0.03149(14) 0.03285(15) 0.03691(14) 0.00133(10) -0.00198(10) -0.00470(10)
C2 0.0307(5) 0.0465(6) 0.0333(5) -0.0026(4) 0.0000(4) 0.0021(5)
C3 0.0426(6) 0.0440(6) 0.0353(5) 0.0003(5) -0.0006(4) 0.0093(5)
C4 0.0467(6) 0.0327(5) 0.0321(5) 0.0002(4) 0.0008(4) 0.0021(5)
C5 0.0355(5) 0.0289(5) 0.0297(5) -0.0008(4) 0.0020(4) -0.0033(4)
C6 0.0341(5) 0.0295(5) 0.0320(5) -0.0006(4) 0.0028(4) -0.0056(4)
C7 0.0305(5) 0.0327(5) 0.0362(5) 0.0013(4) 0.0026(4) -0.0042(4)
C8 0.0320(6) 0.0471(7) 0.0512(7) 0.0076(5) -0.0026(5) -0.0054(5)
C9 0.0347(6) 0.0545(8) 0.0645(8) 0.0034(6) 0.0005(6) -0.0143(6)
C10 0.0472(7) 0.0446(7) 0.0555(7) 0.0029(6) 0.0084(6) -0.0209(6)
C11 0.0477(7) 0.0345(6) 0.0377(5) 0.0015(4) 0.0042(5) -0.0127(5)
C12 0.0678(9) 0.0472(7) 0.0449(7) 0.0142(6) -0.0015(6) -0.0243(7)
C13 0.0746(10) 0.0311(6) 0.0463(7) 0.0084(5) -0.0086(6) -0.0040(6)
C14 0.0297(5) 0.0349(5) 0.0314(5) 0.0043(4) -0.0016(4) -0.0042(4)
C15 0.0312(5) 0.0415(6) 0.0301(5) 0.0017(4) -0.0011(4) -0.0054(4)
C16 0.0386(6) 0.0582(8) 0.0357(5) 0.0054(5) 0.0043(4) -0.0129(5)
C17 0.0506(7) 0.0504(7) 0.0426(6) 0.0139(5) -0.0036(5) -0.0195(6)
C18 0.0536(7) 0.0367(6) 0.0489(7) 0.0091(5) -0.0052(5) -0.0065(5)
C19 0.0400(6) 0.0378(6) 0.0428(6) 0.0049(5) 0.0019(5) 0.0001(5)
O20 0.0391(4) 0.0458(5) 0.0501(5) -0.0015(4) 0.0084(4) 0.0026(4)
C21 0.0307(5) 0.0569(8) 0.0384(6) -0.0052(5) 0.0016(4) 0.0000(5)
O22 0.0358(5) 0.0808(8) 0.0595(6) 0.0056(5) -0.0110(4) 0.0002(5)
O23 0.0438(5) 0.0615(6) 0.0580(6) 0.0034(5) -0.0111(4) -0.0163(5)
C24 0.0503(8) 0.0752(11) 0.0726(10) -0.0042(8) -0.0064(7) -0.0257(8)

loop_
_atom_type_symbol
_atom_type_description
_atom_type_scat_dispersion_real
_atom_type_scat_dispersion_imag
_atom_type_scat_source
C C 0.0033 0.0016 'International Tables Vol C Tables 4.2.6.8 and 6.1.1.4'
H H 0.0000 0.0000 'International Tables Vol C Tables 4.2.6.8 and 6.1.1.4'
O O 0.0106 0.0060 'International Tables Vol C Tables 4.2.6.8 and 6.1.1.4'
S S 0.1246 0.1234 'International Tables Vol C Tables 4.2.6.8 and 6.1.1.4'

loop_
_geom_angle_atom_site_label_1
_geom_angle_atom_site_label_2
_geom_angle_atom_site_label_3
_geom_angle
C5 S1 C2 91.58(6)
C3 C2 C21 126.20(11)
C3 C2 S1 111.78(9)
C21 C2 S1 121.96(10)
C2 C3 C4 112.70(11)
C2 C3 H3 123.7
C4 C3 H3 123.7
C5 C4 C3 112.70(11)
C5 C4 C13 118.80(11)
C3 C4 C13 128.43(11)
C4 C5 C6 122.11(10)
C4 C5 S1 111.23(8)
C6 C5 S1 126.50(8)
C7 C6 C11 119.32(10)
C7 C6 C5 125.09(9)
C11 C6 C5 115.59(10)
C8 C7 C6 119.44(10)
C8 C7 C14 117.70(10)
C6 C7 C14 122.85(9)
C9 C8 C7 121.00(12)
C9 C8 H8 119.5
C7 C8 H8 119.5
C10 C9 C8 119.49(12)
C10 C9 H9 120.3
C8 C9 H9 120.3
C9 C10 C11 121.48(11)
C9 C10 H10 119.3
C11 C10 H10 119.3
C10 C11 C6 119.25(11)
C10 C11 C12 121.22(11)
C6 C11 C12 119.52(11)
C13 C12 C11 111.40(11)
C13 C12 H12A 109.3
C11 C12 H12A 109.3
C13 C12 H12B 109.3
C11 C12 H12B 109.3
H12A C12 H12B 108.0
C4 C13 C12 108.29(11)
C4 C13 H13A 110.0
C12 C13 H13A 110.0
C4 C13 H13B 110.0
C12 C13 H13B 110.0
H13A C13 H13B 108.4
C19 C14 C15 118.53(10)
C19 C14 C7 120.00(10)
C15 C14 C7 121.44(10)
O20 C15 C16 122.14(11)
O20 C15 C14 117.81(10)
C16 C15 C14 120.04(11)
C17 C16 C15 120.16(12)
C17 C16 H16 119.9
C15 C16 H16 119.9
C18 C17 C16 120.68(12)
C18 C17 H17 119.7
C16 C17 H17 119.7
C17 C18 C19 118.96(13)
C17 C18 H18 120.5
C19 C18 H18 120.5
C18 C19 C14 121.61(12)
C18 C19 H19 119.2
C14 C19 H19 119.2
C15 O20 H20 109.5
O22 C21 O23 123.85(12)
O22 C21 C2 124.06(13)
O23 C21 C2 112.06(11)
C21 O23 C24 116.54(12)
O23 C24 H24A 109.5
O23 C24 H24B 109.5
H24A C24 H24B 109.5
O23 C24 H24C 109.5
H24A C24 H24C 109.5
H24B C24 H24C 109.5

loop_
_geom_bond_atom_site_label_1
_geom_bond_atom_site_label_2
_geom_bond_distance
S1 C5 1.7204(11)
S1 C2 1.7223(11)
C2 C3 1.3695(18)
C2 C21 1.4590(17)
C3 C4 1.4053(17)
C3 H3 0.9300
C4 C5 1.3838(15)
C4 C13 1.4981(17)
C5 C6 1.4686(15)
C6 C7 1.4082(15)
C6 C11 1.4116(15)
C7 C8 1.3947(16)
C7 C14 1.4878(15)
C8 C9 1.3835(18)
C8 H8 0.9300
C9 C10 1.378(2)
C9 H9 0.9300
C10 C11 1.3893(19)
C10 H10 0.9300
C11 C12 1.5137(18)
C12 C13 1.514(2)
C12 H12A 0.9700
C12 H12B 0.9700
C13 H13A 0.9700
C13 H13B 0.9700
C14 C19 1.3946(17)
C14 C15 1.3977(16)
C15 O20 1.3671(15)
C15 C16 1.3905(16)
C16 C17 1.385(2)
C16 H16 0.9300
C17 C18 1.382(2)
C17 H17 0.9300
C18 C19 1.3856(17)
C18 H18 0.9300
C19 H19 0.9300
O20 H20 0.8200
C21 O22 1.2134(16)
C21 O23 1.3321(18)
O23 C24 1.4469(17)
C24 H24A 0.9600
C24 H24B 0.9600
C24 H24C 0.9600
